data_2200596
loop_
_publ_author_name
'Dolgushin, Fedor M.'
'Deykhina, Nina A.'
'Pogrebnyakov, Dmitry A.'
'Antonova, Alla B.'

_publ_section_title
;The binuclear \m-phenylvinylidene complex
 (\h^5^-C~5~H~5~)(CO)(\m-CO)MnPt(\m-C=CHPh)(\h^2^-Ph~2~PCH~2~PPh~2~)&#x00B7;Et~2~O
;
_journal_issue 11
_journal_name_full 'Acta Crystallographica Section E'
_journal_page_first m541
_journal_page_last m542
_journal_paper_doi 10.1107/S1600536801017500
_journal_volume 57
_journal_year 2001
_chemical_formula_iupac '[Mn Pt (C5 H5) (C8 H6) (C25 H22 P2) (C O)2], C4 H10 O'
_chemical_formula_moiety 'C40 H33 Mn O2 P2 Pt, C4 H10 O'
_chemical_formula_sum 'C44 H43 Mn O3 P2 Pt'
_chemical_formula_weight 931.75
_chemical_name_systematic
;
[Bis(diphenylphosphino)methane-2\k^2^P,P']-\m-carbonyl-1:2\kC-carbonyl-1\kC-
[1(\h^5^)-cyclopentadienyl](\m-phenylvinylidene-1:2\k^2^C)manganeseplatinum-
(Mn---Pt) diethyl ether solvate
;
_space_group_IT_number 61
_symmetry_cell_setting orthorhombic
_symmetry_space_group_name_Hall '-P 2ac 2ab'
_symmetry_space_group_name_H-M 'P b c a'
_audit_creation_method SHELXL-97
_cell_angle_alpha 90.00
_cell_angle_beta 90.00
_cell_angle_gamma 90.00
_cell_formula_units_Z 8
_cell_length_a 18.3417(18)
_cell_length_b 18.3164(18)
_cell_length_c 23.547(2)
_cell_measurement_reflns_used 932
_cell_measurement_temperature 110(2)
_cell_measurement_theta_max 24
_cell_measurement_theta_min 2
_cell_volume 7910.7(13)
_computing_cell_refinement 'SAINT-Plus (Bruker, 1998)'
_computing_data_collection 'SMART (Bruker, 1998)'
_computing_data_reduction SAINT-Plus
_computing_molecular_graphics SHELXTL
_computing_publication_material SHELXTL
_computing_structure_refinement SHELXTL
_computing_structure_solution 'SHELXTL (Sheldrick, 1998)'
_diffrn_ambient_temperature 110(2)
_diffrn_measured_fraction_theta_full .993
_diffrn_measured_fraction_theta_max .993
_diffrn_measurement_device_type 'CCD area detector'
_diffrn_measurement_method '\f and \w'
_diffrn_radiation_monochromator graphite
_diffrn_radiation_source 'fine-focus sealed tube'
_diffrn_radiation_type MoK\a
_diffrn_radiation_wavelength .71073
_diffrn_reflns_av_R_equivalents .070
_diffrn_reflns_av_sigmaI/netI .082
_diffrn_reflns_limit_h_max 23
_diffrn_reflns_limit_h_min -24
_diffrn_reflns_limit_k_max 11
_diffrn_reflns_limit_k_min -24
_diffrn_reflns_limit_l_max 31
_diffrn_reflns_limit_l_min -31
_diffrn_reflns_number 55551
_diffrn_reflns_theta_full 28.1
_diffrn_reflns_theta_max 28.1
_diffrn_reflns_theta_min 1.7
_diffrn_standards_decay_% 0
_diffrn_standards_number 0
_exptl_absorpt_coefficient_mu 3.97
_exptl_absorpt_correction_T_max .694
_exptl_absorpt_correction_T_min .443
_exptl_absorpt_correction_type multi-scan
_exptl_absorpt_process_details '(SADABS; Sheldrick, 1998)'
_exptl_crystal_colour orange
_exptl_crystal_density_diffrn 1.565
_exptl_crystal_density_method 'not measured'
_exptl_crystal_description prism
_exptl_crystal_F_000 3712
_exptl_crystal_size_max .4
_exptl_crystal_size_mid .2
_exptl_crystal_size_min .2
_refine_diff_density_max 1.91
_refine_diff_density_min -1.67
_refine_ls_extinction_method none
_refine_ls_goodness_of_fit_ref .97
_refine_ls_hydrogen_treatment constr
_refine_ls_matrix_type full
_refine_ls_number_parameters 455
_refine_ls_number_reflns 9557
_refine_ls_number_restraints 8
_refine_ls_restrained_S_all .97
_refine_ls_R_factor_all .092
_refine_ls_R_factor_gt .054
_refine_ls_shift/su_max .001
_refine_ls_shift/su_mean .000
_refine_ls_structure_factor_coef Fsqd
_refine_ls_weighting_details 'calc w = 1/[\s^2^(Fo^2^)+(0.06P)^2^] where P = (Fo^2^+2Fc^2^)/3'
_refine_ls_weighting_scheme calc
_refine_ls_wR_factor_ref .129
_reflns_number_gt 5404
_reflns_number_total 9557
_reflns_threshold_expression I>2\s(I)
_cod_data_source_file bt6085.cif
_cod_data_source_block I
_cod_depositor_comments
;
The following automatic conversions were performed:
'_symmetry_cell_setting' value 'Orthorhombic' changed to 'orthorhombic'
according to '/home/saulius/struct/CIF-dictionaries/cif_core.dic'
dictionary named 'cif_core.dic' version 2.4.1 from 2010-06-29.

Automatic conversion script
Id: cif_fix_enum 1527 2010-12-29 10:47:43Z saulius 

The following automatic conversions were performed:

'_symmetry_cell_setting' value 'Orthorhombic' changed to
'orthorhombic' according to
/home/saulius/struct/CIF-dictionaries/cif_core.dic dictionary named
'cif_core.dic' version 2.4.1 from 2010-06-29.

Automatic conversion script
Id: cif_fix_values 1715 2011-07-08 13:25:40Z adriana 
;
_cod_original_cell_volume 7910.7(14)
_cod_database_code 2200596
_cod_database_fobs_code 2200596

loop_
_symmetry_equiv_pos_as_xyz
'x, y, z'
'-x+1/2, -y, z+1/2'
'-x, y+1/2, -z+1/2'
'x+1/2, -y+1/2, -z'
'-x, -y, -z'
'x-1/2, y, -z-1/2'
'x, -y-1/2, z-1/2'
'-x-1/2, y-1/2, z'

loop_
_atom_site_label
_atom_site_fract_x
_atom_site_fract_y
_atom_site_fract_z
_atom_site_U_iso_or_equiv
_atom_site_adp_type
_atom_site_calc_flag
_atom_site_refinement_flags
_atom_site_occupancy
_atom_site_disorder_assembly
_atom_site_disorder_group
_atom_site_type_symbol
Pt1 .044444(12) .367216(14) -.326505(10) .02265(9) Uani d . 1 . . Pt
Mn1 -.01953(5) .38471(6) -.42442(4) .0274(2) Uani d . 1 . . Mn
P1 .16410(9) .37428(10) -.29358(7) .0242(4) Uani d . 1 . . P
P2 .04716(9) .31278(9) -.23948(7) .0233(4) Uani d . 1 . . P
O3 .1075(2) .4804(3) -.4095(2) .0408(13) Uani d . 1 . . O
O4 -.1138(3) .5129(3) -.4137(2) .0384(12) Uani d . 1 . . O
C1 -.0544(3) .3415(4) -.3551(3) .0261(15) Uani d . 1 . . C
C2 -.1100(3) .3015(3) -.3324(3) .0248(14) Uani d . 1 . . C
H2A -.1034 .2841 -.2948 .030 Uiso calc R 1 . . H
C3 .0602(4) .4371(4) -.4022(3) .0329(17) Uani d . 1 . . C
C4 -.0762(4) .4626(4) -.4161(3) .0308(16) Uani d . 1 . . C
C5 -.1790(3) .2829(4) -.3605(3) .0253(15) Uani d . 1 . . C
C6 -.2163(3) .3290(4) -.3968(3) .0307(16) Uani d . 1 . . C
H6A -.1977 .3768 -.4029 .037 Uiso calc R 1 . . H
C7 -.2799(4) .3084(4) -.4246(3) .0382(18) Uani d . 1 . . C
H7A -.3030 .3413 -.4501 .046 Uiso calc R 1 . . H
C8 -.3098(4) .2393(4) -.4153(3) .0373(19) Uani d . 1 . . C
H8A -.3536 .2248 -.4337 .045 Uiso calc R 1 . . H
C9 -.2739(4) .1923(4) -.3784(3) .0355(17) Uani d . 1 . . C
H9A -.2933 .1449 -.3719 .043 Uiso calc R 1 . . H
C10 -.2107(3) .2130(4) -.3508(3) .0308(16) Uani d . 1 . . C
H10A -.1881 .1802 -.3250 .037 Uiso calc R 1 . . H
C11 -.0239(4) .3875(4) -.5146(3) .0408(19) Uani d . 1 . . C
H11A -.0310 .4325 -.5380 .049 Uiso calc R 1 . . H
C12 -.0801(4) .3434(5) -.4936(3) .047(2) Uani d . 1 . . C
H12A -.1336 .3500 -.5003 .057 Uiso calc R 1 . . H
C13 -.0467(4) .2844(4) -.4656(3) .0407(19) Uani d . 1 . . C
H13A -.0729 .2425 -.4475 .049 Uiso calc R 1 . . H
C14 .0297(4) .2925(4) -.4686(3) .042(2) Uani d . 1 . . C
H14A .0673 .2582 -.4533 .050 Uiso calc R 1 . . H
C15 .0425(4) .3591(4) -.4991(3) .0365(17) Uani d . 1 . . C
H15A .0913 .3797 -.5092 .044 Uiso calc R 1 . . H
C16 .1459(3) .3207(4) -.2284(3) .0302(16) Uani d . 1 . . C
H16A .1708 .2727 -.2286 .036 Uiso calc R 1 . . H
H16B .1583 .3478 -.1933 .036 Uiso calc R 1 . . H
C17 .2152(3) .4545(4) -.2706(3) .0267(15) Uani d . 1 . . C
C18 .2718(4) .4482(4) -.2319(3) .0342(17) Uani d . 1 . . C
H18A .2810 .4025 -.2142 .041 Uiso calc R 1 . . H
C19 .3151(4) .5077(4) -.2188(3) .0384(18) Uani d . 1 . . C
H19A .3544 .5027 -.1928 .046 Uiso calc R 1 . . H
C20 .3005(4) .5750(4) -.2441(3) .043(2) Uani d . 1 . . C
H20A .3302 .6161 -.2358 .052 Uiso calc R 1 . . H
C21 .2445(4) .5814(4) -.2801(4) .045(2) Uani d . 1 . . C
H21A .2339 .6278 -.2962 .054 Uiso calc R 1 . . H
C22 .2008(4) .5213(4) -.2948(3) .0401(19) Uani d . 1 . . C
H22A .1620 .5267 -.3211 .048 Uiso calc R 1 . . H
C23 .2321(3) .3227(3) -.3333(3) .0256(15) Uani d . 1 . . C
C24 .2859(3) .2822(4) -.3060(3) .0324(17) Uani d . 1 . . C
H24A .2862 .2785 -.2658 .039 Uiso calc R 1 . . H
C25 .3386(4) .2477(4) -.3377(3) .0365(18) Uani d . 1 . . C
H25A .3745 .2191 -.3190 .044 Uiso calc R 1 . . H
C26 .3404(4) .2536(4) -.3953(4) .044(2) Uani d . 1 . . C
H26A .3777 .2300 -.4164 .053 Uiso calc R 1 . . H
C27 .2872(4) .2945(5) -.4230(3) .049(2) Uani d . 1 . . C
H27A .2881 .2984 -.4632 .058 Uiso calc R 1 . . H
C28 .2331(4) .3293(4) -.3923(3) .0370(18) Uani d . 1 . . C
H28A .1970 .3574 -.4112 .044 Uiso calc R 1 . . H
C29 .0043(3) .3587(3) -.1806(3) .0270(15) Uani d . 1 . . C
C30 -.0548(3) .3999(3) -.1862(3) .0342(14) Uani d . 1 . . C
H30A -.0725 .4031 -.2241 .041 Uiso calc R 1 . . H
C31 -.0941(4) .4375(4) -.1487(4) .045(2) Uani d . 1 . . C
H31A -.1369 .4638 -.1586 .054 Uiso calc R 1 . . H
C32 -.0670(4) .4349(5) -.0937(3) .048(2) Uani d . 1 . . C
H32A -.0911 .4604 -.0640 .057 Uiso calc R 1 . . H
C33 -.0026(5) .3936(5) -.0821(3) .047(2) Uani d . 1 . . C
H33A .0167 .3914 -.0446 .056 Uiso calc R 1 . . H
C34 .0311(4) .3571(5) -.1259(3) .047(2) Uani d . 1 . . C
H34A .0741 .3299 -.1183 .056 Uiso calc R 1 . . H
C35 .0256(3) .2158(4) -.2325(3) .0289(16) Uani d . 1 . . C
C36 .0183(4) .1813(4) -.1802(3) .0321(16) Uani d . 1 . . C
H36A .0238 .2082 -.1460 .039 Uiso calc R 1 . . H
C37 .0028(4) .1072(4) -.1783(4) .046(2) Uani d . 1 . . C
H37A -.0017 .0835 -.1426 .055 Uiso calc R 1 . . H
C38 -.0061(4) .0676(4) -.2273(4) .043(2) Uani d . 1 . . C
H38A -.0169 .0170 -.2252 .052 Uiso calc R 1 . . H
C39 .0006(4) .1006(4) -.2791(4) .048(2) Uani d . 1 . . C
H39A -.0055 .0731 -.3129 .057 Uiso calc R 1 . . H
C40 .0165(4) .1757(4) -.2819(3) .0322(16) Uani d . 1 . . C
H40A .0210 .1990 -.3178 .039 Uiso calc R 1 . . H
O1S -.3286(6) .4488(6) -.5138(5) .059(3) Uiso d PD .60 A 1 O
C1S -.2886(14) .4251(18) -.5619(12) .096(12) Uiso d PD .60 A 1 C
H1SA -.2425 .4009 -.5509 .115 Uiso calc PR .60 A 1 H
H1SB -.2779 .4660 -.5881 .115 Uiso calc PR .60 A 1 H
C2S -.3444(10) .3697(9) -.5883(7) .078(5) Uiso d PD .60 A 1 C
H2SA -.3224 .3460 -.6215 .117 Uiso calc PR .60 A 1 H
H2SB -.3886 .3958 -.6000 .117 Uiso calc PR .60 A 1 H
H2SC -.3570 .3325 -.5600 .117 Uiso calc PR .60 A 1 H
C3S -.2884(10) .5037(10) -.4830(8) .079(5) Uiso d PD .60 A 1 C
H3SA -.2809 .5471 -.5074 .095 Uiso calc PR .60 A 1 H
H3SB -.2400 .4844 -.4721 .095 Uiso calc PR .60 A 1 H
C4S -.3317(16) .5252(18) -.4294(11) .145(12) Uiso d PD .60 A 1 C
H4SA -.3038 .5610 -.4074 .218 Uiso calc PR .60 A 1 H
H4SB -.3404 .4817 -.4061 .218 Uiso calc PR .60 A 1 H
H4SC -.3785 .5466 -.4406 .218 Uiso calc PR .60 A 1 H
O1S' -.3303(8) .4741(9) -.4902(7) .060(5) Uiso d PD .40 B 2 O
C1S' -.2659(12) .4717(14) -.5268(10) .074(7) Uiso d PD .40 B 2 C
H1SC -.2213 .4571 -.5060 .089 Uiso calc PR .40 B 2 H
H1SD -.2575 .5183 -.5471 .089 Uiso calc PR .40 B 2 H
C2S' -.295(2) .411(2) -.5662(17) .083(16) Uiso d PD .40 B 2 C
H2SD -.2584 .3998 -.5954 .124 Uiso calc PR .40 B 2 H
H2SE -.3401 .4270 -.5844 .124 Uiso calc PR .40 B 2 H
H2SF -.3045 .3666 -.5438 .124 Uiso calc PR .40 B 2 H
C3S' -.3145(13) .5298(13) -.4506(11) .054(6) Uiso d PD .40 B 2 C
H3SC -.3067 .5764 -.4710 .065 Uiso calc PR .40 B 2 H
H3SD -.2690 .5177 -.4301 .065 Uiso calc PR .40 B 2 H
C4S' -.3766(18) .539(2) -.4082(14) .139(15) Uiso d PD .40 B 2 C
H4SD -.3644 .5774 -.3811 .208 Uiso calc PR .40 B 2 H
H4SE -.3839 .4927 -.3877 .208 Uiso calc PR .40 B 2 H
H4SF -.4214 .5516 -.4285 .208 Uiso calc PR .40 B 2 H

loop_
_atom_site_aniso_label
_atom_site_aniso_U_11
_atom_site_aniso_U_22
_atom_site_aniso_U_33
_atom_site_aniso_U_12
_atom_site_aniso_U_13
_atom_site_aniso_U_23
Pt1 .01812(13) .02450(14) .02534(14) .00018(11) -.00125(10) .00279(12)
Mn1 .0235(5) .0341(6) .0246(5) .0009(4) -.0011(4) .0022(5)
P1 .0174(8) .0285(10) .0266(9) .0010(7) .0012(7) .0018(8)
P2 .0188(8) .0232(9) .0278(9) .0009(7) -.0006(7) .0021(7)
O3 .030(3) .043(3) .050(3) -.008(2) -.005(2) .018(3)
O4 .034(3) .033(3) .049(3) .006(2) -.003(2) .002(3)
C1 .025(4) .026(3) .027(4) -.001(3) .000(3) .001(3)
C2 .027(3) .022(3) .026(3) .001(3) .000(3) .001(3)
C3 .040(4) .027(4) .032(4) .006(3) .000(3) .005(3)
C4 .024(4) .040(4) .028(4) -.007(3) -.004(3) .004(3)
C5 .025(4) .028(4) .023(3) -.002(3) .005(3) -.003(3)
C6 .026(4) .032(4) .034(4) -.003(3) .002(3) .003(3)
C7 .029(4) .050(5) .036(4) .004(4) -.002(3) .012(4)
C8 .023(4) .048(5) .041(4) -.007(3) -.006(3) -.013(4)
C9 .035(4) .031(4) .040(4) -.004(3) .008(3) -.007(4)
C10 .024(4) .033(4) .036(4) .000(3) .002(3) -.001(3)
C11 .061(5) .043(5) .018(3) .013(4) .004(3) .002(3)
C12 .039(5) .070(6) .032(4) -.002(4) -.003(4) -.021(4)
C13 .056(5) .035(4) .031(4) -.011(4) .007(4) -.011(3)
C14 .054(5) .038(4) .033(4) .013(4) .002(4) -.001(4)
C15 .033(4) .045(5) .032(4) .002(4) .011(3) -.003(4)
C16 .020(3) .032(4) .039(4) .004(3) -.003(3) .007(3)
C17 .021(3) .025(4) .035(4) .002(3) .002(3) -.004(3)
C18 .032(4) .032(4) .039(4) -.001(3) -.005(3) .007(3)
C19 .036(4) .038(4) .041(4) -.010(4) -.011(3) .003(4)
C20 .039(5) .032(4) .058(5) .001(4) .010(4) -.006(4)
C21 .048(5) .028(4) .058(5) .002(4) -.010(4) .006(4)
C22 .032(4) .036(4) .053(5) .001(3) -.008(4) .001(4)
C23 .023(3) .011(3) .043(4) .003(2) .003(3) -.008(3)
C24 .023(4) .033(4) .041(4) -.002(3) -.004(3) -.009(3)
C25 .021(4) .033(4) .055(5) .001(3) .001(3) -.009(4)
C26 .036(4) .041(5) .056(5) .000(4) .005(4) -.015(4)
C27 .051(5) .058(6) .037(5) -.001(4) .009(4) -.011(4)
C28 .037(4) .038(4) .036(4) .001(3) .004(4) -.001(4)
C29 .017(3) .025(4) .039(4) .000(3) .001(3) .001(3)
C30 .027(3) .032(3) .042(4) .003(2) .016(3) .003(3)
C31 .027(4) .039(5) .069(6) .011(3) .004(4) .008(4)
C32 .056(5) .052(5) .035(4) .017(4) .012(4) -.005(4)
C33 .065(6) .055(5) .021(4) -.004(4) .009(4) -.012(4)
C34 .048(5) .053(6) .040(5) .016(4) .001(4) .006(4)
C35 .023(3) .021(3) .043(4) .001(3) -.001(3) .003(3)
C36 .026(3) .033(4) .037(4) .009(3) .003(3) .008(3)
C37 .026(4) .034(4) .077(6) .002(3) .012(4) .026(5)
C38 .038(4) .016(4) .076(6) .002(3) .000(4) .003(4)
C39 .047(5) .025(4) .072(6) -.004(4) -.011(4) .003(4)
C40 .032(4) .029(4) .035(4) .002(3) -.008(3) -.001(3)

loop_
_atom_type_symbol
_atom_type_description
_atom_type_scat_dispersion_real
_atom_type_scat_dispersion_imag
_atom_type_scat_source
C C .0033 .0016 'International Tables Vol C Tables 4.2.6.8 and 6.1.1.4'
H H .0000 .0000 'International Tables Vol C Tables 4.2.6.8 and 6.1.1.4'
O O .0106 .0060 'International Tables Vol C Tables 4.2.6.8 and 6.1.1.4'
P P .1023 .0942 'International Tables Vol C Tables 4.2.6.8 and 6.1.1.4'
Mn Mn .3368 .7283 'International Tables Vol C Tables 4.2.6.8 and 6.1.1.4'
Pt Pt -1.7033 8.3905 'International Tables Vol C Tables 4.2.6.8 and 6.1.1.4'

loop_
_geom_angle_atom_site_label_1
_geom_angle_atom_site_label_2
_geom_angle_atom_site_label_3
_geom_angle
_geom_angle_publ_flag
C1 Pt1 C3 89.1(3) y
C1 Pt1 P2 102.7(2) y
C3 Pt1 P2 166.9(2) y
C1 Pt1 P1 169.4(2) y
C3 Pt1 P1 96.47(19) y
P2 Pt1 P1 72.83(6) y
C1 Pt1 Mn1 47.17(19) y
C3 Pt1 Mn1 43.57(19) y
P2 Pt1 Mn1 149.17(5) y
P1 Pt1 Mn1 135.32(5) y
C4 Mn1 C3 90.8(3) y
C4 Mn1 C1 92.4(3) y
C3 Mn1 C1 103.8(3) y
C4 Mn1 C12 93.7(3) n
C3 Mn1 C12 146.2(3) n
C1 Mn1 C12 109.4(3) n
C4 Mn1 C11 94.0(3) n
C3 Mn1 C11 107.7(3) n
C1 Mn1 C11 147.7(3) n
C12 Mn1 C11 38.6(3) n
C4 Mn1 C13 127.2(3) n
C3 Mn1 C13 140.3(3) n
C1 Mn1 C13 87.3(3) n
C12 Mn1 C13 38.7(3) n
C11 Mn1 C13 63.8(3) n
C4 Mn1 C15 125.2(3) n
C3 Mn1 C15 85.7(3) n
C1 Mn1 C15 141.4(3) n
C12 Mn1 C15 64.5(3) n
C11 Mn1 C15 37.5(3) n
C13 Mn1 C15 64.2(3) n
C4 Mn1 C14 156.6(3) n
C3 Mn1 C14 102.3(3) n
C1 Mn1 C14 102.9(3) n
C12 Mn1 C14 64.7(3) n
C11 Mn1 C14 63.7(3) n
C13 Mn1 C14 38.1(3) n
C15 Mn1 C14 38.8(3) n
C4 Mn1 Pt1 105.3(2) n
C3 Mn1 Pt1 56.6(2) n
C1 Mn1 Pt1 49.35(19) n
C12 Mn1 Pt1 151.0(3) n
C11 Mn1 Pt1 154.6(2) n
C13 Mn1 Pt1 113.6(2) n
C15 Mn1 Pt1 117.3(2) n
C14 Mn1 Pt1 98.1(2) n
C29 P2 C35 106.9(3) n
C29 P2 C16 106.5(3) n
C35 P2 C16 106.1(3) n
C29 P2 Pt1 118.6(2) n
C35 P2 Pt1 120.1(2) n
C16 P2 Pt1 96.6(2) n
C23 P1 C17 102.6(3) n
C23 P1 C16 105.9(3) n
C17 P1 C16 105.9(3) n
C23 P1 Pt1 116.4(2) n
C17 P1 Pt1 128.8(2) n
C16 P1 Pt1 94.4(2) n
C2 C1 Mn1 143.2(5) y
C2 C1 Pt1 132.5(5) y
Mn1 C1 Pt1 83.5(2) y
C1 C2 C5 126.5(6) y
O3 C3 Mn1 153.4(6) y
O3 C3 Pt1 126.7(5) y
Mn1 C3 Pt1 79.8(3) y
O4 C4 Mn1 176.3(6) y
C6 C5 C10 116.6(6) n
C6 C5 C2 124.2(6) n
C10 C5 C2 119.3(6) n
C5 C6 C7 122.6(7) n
C6 C7 C8 120.1(7) n
C9 C8 C7 118.2(6) n
C10 C9 C8 121.5(7) n
C9 C10 C5 120.9(7) n
C15 C11 C12 109.9(7) n
C15 C11 Mn1 72.0(4) n
C12 C11 Mn1 70.1(4) n
C11 C12 C13 106.7(7) n
C11 C12 Mn1 71.3(4) n
C13 C12 Mn1 71.6(4) n
C12 C13 C14 109.1(7) n
C12 C13 Mn1 69.7(4) n
C14 C13 Mn1 72.5(4) n
C13 C14 C15 106.1(7) n
C13 C14 Mn1 69.3(4) n
C15 C14 Mn1 69.4(4) n
C11 C15 C14 108.0(7) n
C11 C15 Mn1 70.5(4) n
C14 C15 Mn1 71.8(4) n
P2 C16 P1 95.9(3) y
C22 C17 C18 119.3(6) n
C22 C17 P1 119.7(5) n
C18 C17 P1 120.8(5) n
C19 C18 C17 120.8(7) n
C18 C19 C20 119.4(7) n
C21 C20 C19 119.7(7) n
C20 C21 C22 121.7(7) n
C17 C22 C21 119.1(7) n
C24 C23 C28 119.8(6) n
C24 C23 P1 121.6(5) n
C28 C23 P1 118.4(5) n
C25 C24 C23 119.5(7) n
C26 C25 C24 121.4(7) n
C25 C26 C27 119.6(7) n
C28 C27 C26 120.3(8) n
C27 C28 C23 119.4(7) n
C30 C29 C34 113.3(6) n
C30 C29 P2 123.1(5) n
C34 C29 P2 123.6(5) n
C29 C30 C31 132.0(7) n
C30 C31 C32 114.0(7) n
C31 C32 C33 119.6(7) n
C34 C33 C32 118.9(7) n
C33 C34 C29 122.0(7) n
C40 C35 C36 119.4(6) n
C40 C35 P2 117.8(5) n
C36 C35 P2 122.9(5) n
C37 C36 C35 119.6(7) n
C38 C37 C36 121.0(7) n
C39 C38 C37 120.4(7) n
C38 C39 C40 119.6(8) n
C35 C40 C39 120.2(7) n
C1S O1S C3S 110.5(13) n
O1S C1S C2S 100.3(15) n
O1S C3S C4S 109.0(17) n
C3S' O1S' C1S' 104.1(17) n
O1S' C1S' C2S' 96(2) n
O1S' C3S' C4S' 111(2) n

loop_
_geom_bond_atom_site_label_1
_geom_bond_atom_site_label_2
_geom_bond_site_symmetry_2
_geom_bond_distance
_geom_bond_publ_flag
Pt1 Mn1 . 2.6068(10) y
Pt1 P1 . 2.3312(16) y
Pt1 P2 . 2.2796(17) y
Pt1 C1 . 1.991(6) y
Pt1 C3 . 2.212(7) y
Mn1 C1 . 1.924(7) y
Mn1 C3 . 1.826(7) y
Mn1 C4 . 1.775(8) y
Mn1 C11 . 2.126(7) y
Mn1 C12 . 2.112(7) y
Mn1 C13 . 2.137(7) y
Mn1 C14 . 2.178(7) y
Mn1 C15 . 2.146(7) y
P2 C29 . 1.801(7) n
P2 C35 . 1.827(7) n
P2 C16 . 1.835(6) n
P1 C23 . 1.822(6) n
P1 C17 . 1.825(7) n
P1 C16 . 1.852(7) n
O3 C3 . 1.189(8) y
O4 C4 . 1.153(8) y
C1 C2 . 1.363(9) y
C2 C5 . 1.469(9) y
C5 C6 . 1.383(9) n
C5 C10 . 1.424(9) n
C6 C7 . 1.390(9) n
C7 C8 . 1.397(10) n
C8 C9 . 1.388(10) n
C9 C10 . 1.382(9) n
C11 C15 . 1.373(10) n
C11 C12 . 1.401(11) n
C12 C13 . 1.407(11) n
C13 C14 . 1.410(10) n
C14 C15 . 1.435(10) n
C17 C22 . 1.374(9) n
C17 C18 . 1.386(9) n
C18 C19 . 1.382(9) n
C19 C20 . 1.395(10) n
C20 C21 . 1.337(10) n
C21 C22 . 1.404(10) n
C23 C24 . 1.392(9) n
C23 C28 . 1.395(9) n
C24 C25 . 1.376(9) n
C25 C26 . 1.359(10) n
C26 C27 . 1.391(11) n
C27 C28 . 1.384(10) n
C29 C30 . 1.329(8) n
C29 C34 . 1.379(10) n
C30 C31 . 1.333(9) n
C31 C32 . 1.386(11) n
C32 C33 . 1.429(11) n
C33 C34 . 1.378(10) n
C35 C40 . 1.386(9) n
C35 C36 . 1.391(9) n
C36 C37 . 1.386(11) n
C37 C38 . 1.372(11) n
C38 C39 . 1.366(11) n
C39 C40 . 1.408(10) n
O1S C1S . 1.418(18) n
O1S C3S . 1.442(14) n
C1S C2S . 1.570(17) n
C3S C4S . 1.543(17) n
O1S' C3S' . 1.412(17) n
O1S' C1S' . 1.464(17) n
C1S' C2S' . 1.548(19) n
C3S' C4S' . 1.524(19) n
